data_1504699
loop_
_publ_author_name
'Kang, Sung Ok'
'Day, Victor W.'
'Bowman-James, Kristin'

_publ_contact_author
; 
   Prof. Kristin Bowman-James 
   Department of Chemistry -- University of Kansas
   Malott Hall
   1251 Wescoe Hall Dr, Rm 2010 
   Lawrence, KS  66045-7582  USA 
;
_publ_section_title
;
 Cyclophane capsule motifs with side pockets.
;
_journal_issue 13
_journal_name_full 'Organic letters'
_journal_page_first 2677
_journal_page_last 2680
_journal_paper_doi 10.1021/ol800762j
_journal_volume 10
_journal_year 2008
_chemical_formula_sum 'C40 H74 N12 O32 P6'
_chemical_formula_weight 1420.93
_chemical_name_systematic
; 
 ? 
;
_space_group_IT_number 14
_symmetry_cell_setting monoclinic
_symmetry_space_group_name_Hall '-P 2yn'
_symmetry_space_group_name_H-M 'P 1 21/n 1'
_atom_sites_solution_hydrogens geom
_atom_sites_solution_primary direct
_atom_sites_solution_secondary difmap
_audit_creation_method SHELXL-97
_cell_angle_alpha 90.00
_cell_angle_beta 99.301(2)
_cell_angle_gamma 90.00
_cell_formula_units_Z 2
_cell_length_a 9.0253(6)
_cell_length_b 12.0430(8)
_cell_length_c 27.4998(19)
_cell_measurement_reflns_used 3251
_cell_measurement_temperature 100(2)
_cell_measurement_theta_max 22.31
_cell_measurement_theta_min 2.29
_cell_volume 2949.7(3)
_computing_cell_refinement 'Bruker SAINT'
_computing_data_collection 'Bruker SMART'
_computing_data_reduction 'Bruker SAINT'
_computing_molecular_graphics 'Bruker SHELXTL'
_computing_publication_material 'Bruker SHELXTL'
_computing_structure_refinement 'Bruker SHELXTL'
_computing_structure_solution 'Bruker SHELXTL'
_diffrn_ambient_temperature 100(2)
_diffrn_measured_fraction_theta_full 0.999
_diffrn_measured_fraction_theta_max 0.999
_diffrn_measurement_device_type 'Bruker SMART APEX CCD area detector'
_diffrn_measurement_method 'phi and omega scans'
_diffrn_radiation_monochromator graphite
_diffrn_radiation_source 'fine-focus sealed tube'
_diffrn_radiation_type MoK\a
_diffrn_radiation_wavelength 0.71073
_diffrn_reflns_av_R_equivalents 0.0710
_diffrn_reflns_av_sigmaI/netI 0.0855
_diffrn_reflns_limit_h_max 11
_diffrn_reflns_limit_h_min -11
_diffrn_reflns_limit_k_max 14
_diffrn_reflns_limit_k_min -14
_diffrn_reflns_limit_l_max 33
_diffrn_reflns_limit_l_min -33
_diffrn_reflns_number 26818
_diffrn_reflns_theta_full 26.00
_diffrn_reflns_theta_max 26.00
_diffrn_reflns_theta_min 2.29
_diffrn_standards_decay_% 0.00
_exptl_absorpt_coefficient_mu 0.288
_exptl_absorpt_correction_T_max 1.000
_exptl_absorpt_correction_T_min 0.860
_exptl_absorpt_correction_type multi-scan
_exptl_crystal_colour Colorless
_exptl_crystal_density_diffrn 1.600
_exptl_crystal_density_method 'not measured'
_exptl_crystal_description 'Rectangular parallelepiped'
_exptl_crystal_F_000 1488
_exptl_crystal_size_max 0.44
_exptl_crystal_size_mid 0.09
_exptl_crystal_size_min 0.07
_refine_diff_density_max 1.145
_refine_diff_density_min -0.704
_refine_diff_density_rms 0.095
_refine_ls_extinction_method none
_refine_ls_goodness_of_fit_ref 0.975
_refine_ls_hydrogen_treatment mixed
_refine_ls_matrix_type full
_refine_ls_number_parameters 494
_refine_ls_number_reflns 5785
_refine_ls_number_restraints 0
_refine_ls_restrained_S_all 0.975
_refine_ls_R_factor_all 0.0931
_refine_ls_R_factor_gt 0.0610
_refine_ls_shift/su_max 0.000
_refine_ls_shift/su_mean 0.000
_refine_ls_structure_factor_coef Fsqd
_refine_ls_weighting_details 'calc w=1/[\s^2^(Fo^2^)+(0.1054P)^2^+0.0000P] where P=(Fo^2^+2Fc^2^)/3'
_refine_ls_weighting_scheme calc
_refine_ls_wR_factor_gt 0.1666
_refine_ls_wR_factor_ref 0.1784
_reflns_number_gt 3816
_reflns_number_total 5785
_reflns_threshold_expression >2sigma(I)
_cod_data_source_file ol800762j-file003.cif
_cod_data_source_block k33e_[H4L2-2H3PO10]_(Cmpd_D)
_cod_depositor_comments
;
The following automatic conversions were performed:

'_symmetry_cell_setting' value 'Monoclinic' changed to 'monoclinic'
according to /home/saulius/struct/CIF-dictionaries/cif_core.dic
dictionary named 'cif_core.dic' version 2.4.1 from 2010-06-29.

Automatic conversion script
Id: cif_fix_values 1715 2011-07-08 13:25:40Z adriana 
;
_cod_original_sg_symbol_H-M P2(1)/n
_cod_database_code 1504699

loop_
_symmetry_equiv_pos_as_xyz
'x, y, z'
'-x+1/2, y+1/2, -z+1/2'
'-x, -y, -z'
'x-1/2, -y-1/2, z-1/2'

loop_
_atom_site_label
_atom_site_type_symbol
_atom_site_fract_x
_atom_site_fract_y
_atom_site_fract_z
_atom_site_U_iso_or_equiv
_atom_site_adp_type
_atom_site_occupancy
_atom_site_symmetry_multiplicity
_atom_site_calc_flag
_atom_site_refinement_flags
_atom_site_disorder_assembly
_atom_site_disorder_group
O1 O 0.5894(3) 0.6779(2) 0.42240(10) 0.0183(6) Uani 1 1 d . . .
O2 O 0.5705(3) 0.1662(2) 0.43722(11) 0.0254(7) Uani 1 1 d . . .
O3 O 0.0972(3) 0.3200(2) 0.52885(10) 0.0189(6) Uani 1 1 d . . .
O4 O 0.2986(3) 0.8381(2) 0.43723(11) 0.0237(7) Uani 1 1 d . . .
N1 N 0.4614(4) 0.6559(3) 0.30301(13) 0.0276(9) Uani 1 1 d . . .
H1N H 0.4314 0.6006 0.3271 0.033 Uiso 1 1 d . . .
C2 C 0.6191(5) 0.6535(4) 0.29632(17) 0.0326(12) Uani 1 1 d . . .
H2A H 0.6356 0.7145 0.2736 0.046(15) Uiso 1 1 calc R . .
H2B H 0.6375 0.5828 0.2799 0.08(2) Uiso 1 1 calc R . .
C3 C 0.7333(5) 0.6641(4) 0.34197(15) 0.0225(10) Uani 1 1 d . . .
H3A H 0.8344 0.6652 0.3324 0.015(10) Uiso 1 1 calc R . .
H3B H 0.7183 0.7362 0.3577 0.027(12) Uiso 1 1 calc R . .
N4 N 0.7289(4) 0.5769(3) 0.37778(12) 0.0170(7) Uani 1 1 d . . .
H4N H 0.7669 0.5112 0.3730 0.051(17) Uiso 1 1 calc R . .
C5 C 0.6671(4) 0.5955(3) 0.41825(14) 0.0150(9) Uani 1 1 d . . .
C6 C 0.6886(4) 0.5074(3) 0.45728(14) 0.0152(8) Uani 1 1 d . . .
C7 C 0.6061(4) 0.4107(3) 0.45006(14) 0.0157(9) Uani 1 1 d . . .
H7 H 0.5417 0.3997 0.4195 0.010(10) Uiso 1 1 calc R . .
C8 C 0.7856(4) 0.5242(3) 0.50220(14) 0.0132(8) Uani 1 1 d . . .
C9 C 0.7906(4) 0.4432(3) 0.53858(14) 0.0159(9) Uani 1 1 d . . .
H9 H 0.8550 0.4540 0.5691 0.043(15) Uiso 1 1 calc R . .
C10 C 0.7047(4) 0.3473(3) 0.53170(14) 0.0144(8) Uani 1 1 d . . .
C11 C 0.6142(4) 0.3290(3) 0.48596(14) 0.0146(8) Uani 1 1 d . . .
C12 C 0.5308(4) 0.2216(3) 0.47095(14) 0.0167(9) Uani 1 1 d . . .
N13 N 0.4162(4) 0.1947(3) 0.49344(12) 0.0154(7) Uani 1 1 d . . .
H13N H 0.3815 0.2447 0.5121 0.07(2) Uiso 1 1 calc R . .
C14 C 0.3457(4) 0.0854(3) 0.48844(15) 0.0178(9) Uani 1 1 d . . .
H14A H 0.3628 0.0478 0.5209 0.046(15) Uiso 1 1 calc R . .
H14B H 0.3942 0.0402 0.4654 0.008(10) Uiso 1 1 calc R . .
C15 C 0.1781(4) 0.0907(3) 0.46975(14) 0.0161(9) Uani 1 1 d . . .
H15A H 0.1352 0.0151 0.4702 0.016(11) Uiso 1 1 calc R . .
H15B H 0.1299 0.1378 0.4922 0.016(11) Uiso 1 1 calc R . .
N16 N 0.1428(4) 0.1365(3) 0.41857(12) 0.0154(7) Uani 1 1 d . . .
H16N H 0.189(5) 0.202(4) 0.4148(17) 0.030(13) Uiso 1 1 d . . .
C17 C -0.0192(4) 0.1703(3) 0.40502(15) 0.0182(9) Uani 1 1 d . . .
H17A H -0.0834 0.1041 0.4066 0.020(11) Uiso 1 1 calc R . .
H17B H -0.0367 0.1975 0.3706 0.023(12) Uiso 1 1 calc R . .
C18 C -0.0657(4) 0.2595(3) 0.43818(15) 0.0184(9) Uani 1 1 d . . .
H18A H -0.1649 0.2892 0.4232 0.037(14) Uiso 1 1 calc R . .
H18B H -0.0766 0.2260 0.4703 0.005(9) Uiso 1 1 calc R . .
N19 N 0.0411(3) 0.3508(3) 0.44661(12) 0.0152(7) Uani 1 1 d . . .
H19N H 0.0595 0.3906 0.4214 0.010(10) Uiso 1 1 calc R . .
C20 C 0.1124(4) 0.3756(3) 0.49227(14) 0.0149(8) Uani 1 1 d . . .
C27 C 0.2839(4) 0.7382(3) 0.42755(15) 0.0183(9) Uani 1 1 d . . .
N28 N 0.2566(4) 0.6966(3) 0.38177(12) 0.0196(8) Uani 1 1 d . . .
H28N H 0.2363 0.6254 0.3780 0.09(2) Uiso 1 1 calc R . .
C29 C 0.2590(5) 0.7640(4) 0.33809(16) 0.0271(11) Uani 1 1 d . . .
H29A H 0.2306 0.8412 0.3449 0.038(14) Uiso 1 1 calc R . .
H29B H 0.1838 0.7351 0.3108 0.031(13) Uiso 1 1 calc R . .
C30 C 0.4176(5) 0.7642(4) 0.32169(16) 0.0267(11) Uani 1 1 d . . .
H30A H 0.4182 0.8208 0.2956 0.033(13) Uiso 1 1 calc R . .
H30B H 0.4937 0.7864 0.3501 0.019(11) Uiso 1 1 calc R . .
C31 C 0.3641(6) 0.6225(4) 0.25562(16) 0.0326(11) Uani 1 1 d . . .
H31A H 0.3761 0.6763 0.2298 0.047(16) Uiso 1 1 calc R . .
H31B H 0.2588 0.6208 0.2604 0.042(15) Uiso 1 1 calc R . .
H31C H 0.3939 0.5486 0.2458 0.042(15) Uiso 1 1 calc R . .
C32 C 0.1828(5) 0.0569(3) 0.38108(15) 0.0215(9) Uani 1 1 d . . .
H32A H 0.1266 -0.0123 0.3825 0.060(18) Uiso 1 1 calc R . .
H32B H 0.2907 0.0412 0.3880 0.042(15) Uiso 1 1 calc R . .
H32C H 0.1575 0.0896 0.3482 0.040(14) Uiso 1 1 calc R . .
P1 P 0.54076(13) 0.24437(10) 0.30512(4) 0.0253(3) Uani 1 1 d . . .
P2 P 0.29845(11) 0.37604(9) 0.33558(4) 0.0163(3) Uani 1 1 d . . .
P3 P -0.01074(12) 0.43142(10) 0.30568(4) 0.0202(3) Uani 1 1 d . . .
O1B O 0.3929(3) 0.3197(3) 0.29754(10) 0.0243(7) Uani 1 1 d . A .
O2B O 0.1479(12) 0.4015(8) 0.2927(3) 0.0156(17) Uani 0.671(7) 1 d P A 1
O11 O 0.5123(5) 0.1448(3) 0.33908(15) 0.0301(12) Uani 0.782(6) 1 d P B 1
H11O H 0.5211 0.1514 0.3707 0.036 Uiso 0.78 1 d P B 1
O12 O 0.5507(4) 0.1990(3) 0.25477(13) 0.0238(11) Uani 0.782(6) 1 d P B 1
O13 O 0.6685(4) 0.3130(4) 0.32915(16) 0.0285(12) Uani 0.782(6) 1 d P B 1
O2B' O 0.145(3) 0.3667(16) 0.3052(7) 0.024(4) Uani 0.329(7) 1 d P A 2
O11' O 0.496(2) 0.1279(15) 0.2971(7) 0.054(6) Uani 0.218(6) 1 d P B 2
O12' O 0.638(2) 0.295(2) 0.2716(7) 0.064(7) Uani 0.218(6) 1 d P B 2
O13' O 0.6286(18) 0.2664(16) 0.3573(7) 0.048(5) Uani 0.218(6) 1 d P B 2
O21 O 0.3605(3) 0.4860(2) 0.35028(10) 0.0191(6) Uiso 1 1 d . A .
O22 O 0.2626(8) 0.2976(5) 0.3711(3) 0.0189(14) Uani 0.671(7) 1 d P A 1
O31 O -0.0920(4) 0.3135(4) 0.30016(17) 0.0189(13) Uani 0.671(7) 1 d P A 1
H31O H -0.1580 0.3288 0.2991 0.023 Uiso 1 1 d . C 1
O32 O -0.0912(5) 0.4934(3) 0.25979(15) 0.0185(13) Uani 0.671(7) 1 d P A 1
H32O H -0.0601 0.5556 0.2605 0.022 Uiso 1 1 d . D 1
O33 O -0.0040(6) 0.4852(5) 0.35360(19) 0.0135(14) Uiso 0.671(7) 1 d P A 1
O22' O 0.3053(16) 0.2963(13) 0.3816(6) 0.021(4) Uiso 0.329(7) 1 d P A 2
O31' O -0.1297(11) 0.3854(10) 0.2765(4) 0.034(3) Uani 0.329(7) 1 d P A 2
O32' O 0.0377(14) 0.5498(11) 0.2813(5) 0.071(5) Uani 0.329(7) 1 d P A 2
O33' O -0.0149(13) 0.4566(11) 0.3589(4) 0.024(3) Uiso 0.329(7) 1 d P A 2
O1W O -0.3772(6) 0.4038(5) 0.19385(18) 0.0854(16) Uani 1 1 d . . .
H1W1 H -0.3969 0.3466 0.2112 0.103 Uiso 1 1 d . . .
H1W2 H -0.2998 0.4269 0.2125 0.103 Uiso 1 1 d . . .
O2W O -0.4023(5) 0.3892(3) 0.08586(13) 0.0475(10) Uani 1 1 d . . .
H2W1 H -0.4002 0.3310 0.0705 0.057 Uiso 1 1 d . . .
H2W2 H -0.3930 0.3935 0.1176 0.057 Uiso 1 1 d . . .

loop_
_atom_site_aniso_label
_atom_site_aniso_U_11
_atom_site_aniso_U_22
_atom_site_aniso_U_33
_atom_site_aniso_U_23
_atom_site_aniso_U_13
_atom_site_aniso_U_12
O1 0.0177(14) 0.0245(16) 0.0131(15) 0.0002(12) 0.0036(11) 0.0051(12)
O2 0.0322(18) 0.0239(16) 0.0229(17) -0.0092(13) 0.0127(14) -0.0030(14)
O3 0.0193(15) 0.0221(16) 0.0157(15) 0.0027(13) 0.0041(12) -0.0027(12)
O4 0.0336(18) 0.0148(16) 0.0207(16) -0.0011(12) -0.0015(13) 0.0026(13)
N1 0.034(2) 0.030(2) 0.019(2) 0.0043(16) 0.0059(17) 0.0021(18)
C2 0.033(3) 0.037(3) 0.026(3) 0.007(2) 0.001(2) -0.006(2)
C3 0.022(2) 0.031(3) 0.017(2) 0.0021(19) 0.0094(18) 0.0017(19)
N4 0.0204(18) 0.0158(18) 0.0156(18) 0.0008(14) 0.0056(14) 0.0043(15)
C5 0.0112(19) 0.020(2) 0.014(2) -0.0023(16) 0.0020(16) 0.0000(16)
C6 0.014(2) 0.017(2) 0.015(2) -0.0016(16) 0.0042(16) 0.0035(16)
C7 0.016(2) 0.020(2) 0.0100(19) -0.0028(16) 0.0001(16) 0.0013(17)
C8 0.0088(18) 0.017(2) 0.014(2) -0.0024(16) 0.0042(15) 0.0025(16)
C9 0.0144(19) 0.022(2) 0.012(2) -0.0041(17) 0.0034(16) 0.0045(17)
C10 0.0110(18) 0.017(2) 0.015(2) -0.0013(16) 0.0028(16) 0.0028(16)
C11 0.0109(19) 0.019(2) 0.014(2) -0.0028(16) 0.0039(15) 0.0012(16)
C12 0.019(2) 0.017(2) 0.013(2) -0.0013(17) -0.0012(17) 0.0021(17)
N13 0.0130(16) 0.0166(18) 0.0166(18) -0.0010(14) 0.0026(14) 0.0010(14)
C14 0.018(2) 0.017(2) 0.018(2) -0.0006(17) 0.0005(17) 0.0005(17)
C15 0.016(2) 0.017(2) 0.016(2) 0.0027(17) 0.0036(16) -0.0012(17)
N16 0.0149(17) 0.0159(18) 0.0162(18) -0.0015(14) 0.0046(14) 0.0008(15)
C17 0.015(2) 0.020(2) 0.018(2) -0.0013(18) -0.0038(16) -0.0007(17)
C18 0.0118(19) 0.021(2) 0.021(2) 0.0008(18) -0.0011(16) 0.0006(17)
N19 0.0142(16) 0.0162(18) 0.0158(18) 0.0016(14) 0.0041(14) -0.0014(14)
C20 0.0110(19) 0.016(2) 0.018(2) -0.0028(17) 0.0027(16) 0.0020(16)
C27 0.016(2) 0.021(2) 0.018(2) 0.0004(18) -0.0007(16) -0.0004(17)
N28 0.0259(19) 0.0170(19) 0.0151(19) -0.0018(14) 0.0005(15) -0.0009(15)
C29 0.040(3) 0.019(2) 0.020(2) 0.0035(19) -0.002(2) 0.003(2)
C30 0.045(3) 0.021(2) 0.018(2) -0.0026(19) 0.016(2) -0.006(2)
C31 0.039(3) 0.038(3) 0.019(2) -0.001(2) 0.000(2) -0.001(2)
C32 0.030(2) 0.018(2) 0.017(2) -0.0043(18) 0.0065(18) -0.0001(19)
P1 0.0203(6) 0.0325(7) 0.0241(7) -0.0055(5) 0.0063(5) 0.0028(5)
P2 0.0123(5) 0.0206(6) 0.0167(6) -0.0047(4) 0.0042(4) -0.0013(4)
P3 0.0179(6) 0.0293(6) 0.0135(6) 0.0013(5) 0.0031(4) 0.0086(5)
O1B 0.0167(15) 0.0370(19) 0.0202(16) -0.0073(14) 0.0062(12) 0.0047(13)
O2B 0.012(3) 0.030(5) 0.004(4) 0.003(3) 0.000(3) 0.002(3)
O11 0.045(3) 0.026(2) 0.023(3) -0.0010(18) 0.014(2) 0.0039(19)
O12 0.024(2) 0.030(2) 0.018(2) -0.0052(17) 0.0066(16) 0.0044(18)
O13 0.023(2) 0.044(3) 0.019(2) -0.005(2) 0.0046(18) -0.003(2)
O2B' 0.025(7) 0.039(12) 0.008(9) -0.006(6) -0.001(6) 0.019(8)
O11' 0.065(13) 0.045(11) 0.048(13) -0.018(9) -0.004(10) -0.012(9)
O12' 0.043(11) 0.116(19) 0.034(11) 0.004(11) 0.008(9) -0.004(12)
O13' 0.022(9) 0.065(13) 0.052(13) 0.014(10) -0.011(8) -0.010(9)
O22 0.015(3) 0.022(3) 0.020(3) 0.003(2) 0.004(3) -0.001(3)
O31 0.009(2) 0.024(3) 0.024(3) -0.005(2) 0.0039(18) 0.0040(19)
O32 0.020(2) 0.018(2) 0.016(2) 0.0003(18) -0.0001(18) -0.0021(18)
O31' 0.026(5) 0.044(8) 0.030(6) -0.012(6) -0.004(5) -0.001(5)
O32' 0.056(8) 0.066(9) 0.082(10) 0.056(8) -0.020(7) -0.018(7)
O1W 0.086(4) 0.094(4) 0.070(3) -0.011(3) -0.005(3) 0.005(3)
O2W 0.069(3) 0.041(2) 0.035(2) -0.0051(17) 0.0163(19) 0.018(2)

loop_
_atom_type_symbol
_atom_type_description
_atom_type_scat_dispersion_real
_atom_type_scat_dispersion_imag
_atom_type_scat_source
C C 0.0033 0.0016 'International Tables Vol C Tables 4.2.6.8 and 6.1.1.4'
H H 0.0000 0.0000 'International Tables Vol C Tables 4.2.6.8 and 6.1.1.4'
N N 0.0061 0.0033 'International Tables Vol C Tables 4.2.6.8 and 6.1.1.4'
O O 0.0106 0.0060 'International Tables Vol C Tables 4.2.6.8 and 6.1.1.4'
P P 0.1023 0.0942 'International Tables Vol C Tables 4.2.6.8 and 6.1.1.4'

loop_
_geom_angle_atom_site_label_1
_geom_angle_atom_site_label_2
_geom_angle_atom_site_label_3
_geom_angle
_geom_angle_site_symmetry_3
C2 N1 C30 112.4(4) .
C2 N1 C31 109.2(4) .
C30 N1 C31 112.7(4) .
C2 N1 H1N 116.1 .
C30 N1 H1N 103.9 .
C31 N1 H1N 102.3 .
N1 C2 C3 116.4(4) .
N1 C2 H2A 108.2 .
C3 C2 H2A 108.2 .
N1 C2 H2B 108.2 .
C3 C2 H2B 108.2 .
H2A C2 H2B 107.3 .
N4 C3 C2 114.8(4) .
N4 C3 H3A 108.6 .
C2 C3 H3A 108.6 .
N4 C3 H3B 108.6 .
C2 C3 H3B 108.6 .
H3A C3 H3B 107.5 .
C5 N4 C3 120.3(3) .
C5 N4 H4N 119.8 .
C3 N4 H4N 119.8 .
O1 C5 N4 122.1(4) .
O1 C5 C6 120.9(3) .
N4 C5 C6 116.9(3) .
C7 C6 C8 119.5(4) .
C7 C6 C5 119.4(3) .
C8 C6 C5 121.1(3) .
C6 C7 C11 122.1(4) .
C6 C7 H7 119.0 .
C11 C7 H7 119.0 .
C9 C8 C6 118.2(4) .
C9 C8 C20 122.6(3) 3_666
C6 C8 C20 119.0(3) 3_666
C10 C9 C8 122.2(4) .
C10 C9 H9 118.9 .
C8 C9 H9 118.9 .
C9 C10 C11 119.0(4) .
C9 C10 C27 119.8(4) 3_666
C11 C10 C27 121.2(4) 3_666
C7 C11 C10 118.9(4) .
C7 C11 C12 116.3(3) .
C10 C11 C12 124.6(4) .
O2 C12 N13 123.9(4) .
O2 C12 C11 118.1(4) .
N13 C12 C11 118.0(3) .
C12 N13 C14 122.5(3) .
C12 N13 H13N 118.8 .
C14 N13 H13N 118.8 .
N13 C14 C15 112.9(3) .
N13 C14 H14A 109.0 .
C15 C14 H14A 109.0 .
N13 C14 H14B 109.0 .
C15 C14 H14B 109.0 .
H14A C14 H14B 107.8 .
N16 C15 C14 112.5(3) .
N16 C15 H15A 109.1 .
C14 C15 H15A 109.1 .
N16 C15 H15B 109.1 .
C14 C15 H15B 109.1 .
H15A C15 H15B 107.8 .
C32 N16 C15 111.9(3) .
C32 N16 C17 109.6(3) .
C15 N16 C17 112.5(3) .
C32 N16 H16N 108(3) .
C15 N16 H16N 113(3) .
C17 N16 H16N 101(3) .
N16 C17 C18 113.3(3) .
N16 C17 H17A 108.9 .
C18 C17 H17A 108.9 .
N16 C17 H17B 108.9 .
C18 C17 H17B 108.9 .
H17A C17 H17B 107.7 .
N19 C18 C17 113.1(3) .
N19 C18 H18A 109.0 .
C17 C18 H18A 109.0 .
N19 C18 H18B 109.0 .
C17 C18 H18B 109.0 .
H18A C18 H18B 107.8 .
C20 N19 C18 121.3(3) .
C20 N19 H19N 119.3 .
C18 N19 H19N 119.3 .
O3 C20 N19 122.6(4) .
O3 C20 C8 119.8(3) 3_666
N19 C20 C8 117.5(3) 3_666
O4 C27 N28 124.3(4) .
O4 C27 C10 120.7(4) 3_666
N28 C27 C10 114.9(4) 3_666
C27 N28 C29 122.9(4) .
C27 N28 H28N 118.6 .
C29 N28 H28N 118.6 .
N28 C29 C30 112.0(4) .
N28 C29 H29A 109.2 .
C30 C29 H29A 109.2 .
N28 C29 H29B 109.2 .
C30 C29 H29B 109.2 .
H29A C29 H29B 107.9 .
N1 C30 C29 113.9(4) .
N1 C30 H30A 108.8 .
C29 C30 H30A 108.8 .
N1 C30 H30B 108.8 .
C29 C30 H30B 108.8 .
H30A C30 H30B 107.7 .
N1 C31 H31A 109.5 .
N1 C31 H31B 109.5 .
H31A C31 H31B 109.5 .
N1 C31 H31C 109.5 .
H31A C31 H31C 109.5 .
H31B C31 H31C 109.5 .
N16 C32 H32A 109.5 .
N16 C32 H32B 109.5 .
H32A C32 H32B 109.5 .
N16 C32 H32C 109.5 .
H32A C32 H32C 109.5 .
H32B C32 H32C 109.5 .
O11' P1 O12' 118.1(12) .
O13 P1 O12 117.0(2) .
O11' P1 O13' 113.1(10) .
O12' P1 O13' 103.6(10) .
O13 P1 O11 110.6(3) .
O12' P1 O11 147.7(8) .
O12 P1 O11 108.1(2) .
O11' P1 O1B 108.5(8) .
O13 P1 O1B 108.3(2) .
O12' P1 O1B 104.4(8) .
O12 P1 O1B 105.01(18) .
O13' P1 O1B 108.4(7) .
O11 P1 O1B 107.3(2) .
O22 P2 O21 121.7(3) .
O22 P2 O2B' 92.4(7) .
O21 P2 O2B' 119.8(8) .
O21 P2 O22' 111.3(6) .
O2B' P2 O22' 108.3(8) .
O22 P2 O1B 111.6(3) .
O21 P2 O1B 110.00(16) .
O2B' P2 O1B 98.2(8) .
O22' P2 O1B 108.0(6) .
O22 P2 O2B 110.7(4) .
O21 P2 O2B 105.0(4) .
O22' P2 O2B 126.6(6) .
O1B P2 O2B 94.2(4) .
O31' P3 O33 129.1(5) .
O31' P3 O33' 121.3(7) .
O33 P3 O32 117.9(3) .
O33' P3 O32 128.1(5) .
O31' P3 O2B 115.8(6) .
O33 P3 O2B 113.6(4) .
O33' P3 O2B 115.8(6) .
O32 P3 O2B 104.5(3) .
O33 P3 O31 115.6(3) .
O33' P3 O31 100.9(5) .
O32 P3 O31 101.8(2) .
O2B P3 O31 101.3(4) .
O31' P3 O2B' 114.1(10) .
O33 P3 O2B' 108.3(8) .
O33' P3 O2B' 105.4(8) .
O32 P3 O2B' 121.6(6) .
O31 P3 O2B' 87.6(8) .
O31' P3 O32' 110.3(7) .
O33 P3 O32' 90.4(6) .
O33' P3 O32' 105.6(7) .
O2B' P3 O32' 97.1(8) .
O33 P3 H31O 108.5 .
O33' P3 H31O 95.9 .
O32 P3 H31O 90.4 .
O2B P3 H31O 120.2 .
O2B' P3 H31O 107.4 .
P1 O1B P2 132.5(2) .
P3 O2B P2 123.1(6) .
P1 O11 H11O 122.1 .
P2 O2B' P3 133.4(15) .
P3 O31 H31O 99.5 .
P3 O32 H32O 108.4 .
P3 O31' H31O 99.9 .
P3 O32' H32O 91.5 .
H1W1 O1W H1W2 98.6 .
H2W1 O2W H2W2 124.3 .

loop_
_geom_bond_atom_site_label_1
_geom_bond_atom_site_label_2
_geom_bond_distance
_geom_bond_site_symmetry_2
O1 C5 1.231(5) .
O2 C12 1.241(5) .
O3 C20 1.235(5) .
O4 C27 1.234(5) .
N1 C2 1.465(6) .
N1 C30 1.479(6) .
N1 C31 1.504(6) .
N1 H1N 1.0065 .
C2 C3 1.495(6) .
C2 H2A 0.9900 .
C2 H2B 0.9900 .
C3 N4 1.444(5) .
C3 H3A 0.9900 .
C3 H3B 0.9900 .
N4 C5 1.342(5) .
N4 H4N 0.8800 .
C5 C6 1.500(5) .
C6 C7 1.379(6) .
C6 C8 1.408(5) .
C7 C11 1.387(6) .
C7 H7 0.9500 .
C8 C9 1.393(5) .
C8 C20 1.510(5) 3_666
C9 C10 1.387(6) .
C9 H9 0.9500 .
C10 C11 1.402(5) .
C10 C27 1.513(6) 3_666
C11 C12 1.520(5) .
C12 N13 1.328(5) .
N13 C14 1.459(5) .
N13 H13N 0.8800 .
C14 C15 1.518(5) .
C14 H14A 0.9900 .
C14 H14B 0.9900 .
C15 N16 1.498(5) .
C15 H15A 0.9900 .
C15 H15B 0.9900 .
N16 C32 1.495(5) .
N16 C17 1.505(5) .
N16 H16N 0.91(5) .
C17 C18 1.512(6) .
C17 H17A 0.9900 .
C17 H17B 0.9900 .
C18 N19 1.455(5) .
C18 H18A 0.9900 .
C18 H18B 0.9900 .
N19 C20 1.349(5) .
N19 H19N 0.8800 .
C20 C8 1.510(5) 3_666
C27 N28 1.340(5) .
C27 C10 1.513(6) 3_666
N28 C29 1.453(5) .
N28 H28N 0.8800 .
C29 C30 1.569(6) .
C29 H29A 0.9900 .
C29 H29B 0.9900 .
C30 H30A 0.9900 .
C30 H30B 0.9900 .
C31 H31A 0.9800 .
C31 H31B 0.9800 .
C31 H31C 0.9800 .
C32 H32A 0.9800 .
C32 H32B 0.9800 .
C32 H32C 0.9800 .
P1 O11' 1.467(17) .
P1 O13 1.484(4) .
P1 O12' 1.504(19) .
P1 O12 1.505(4) .
P1 O13' 1.547(18) .
P1 O11 1.567(4) .
P1 O1B 1.600(3) .
P2 O22 1.433(6) .
P2 O21 1.469(3) .
P2 O2B' 1.50(2) .
P2 O22' 1.582(16) .
P2 O1B 1.603(3) .
P2 O2B 1.678(10) .
P3 O31' 1.352(9) .
P3 O33 1.461(5) .
P3 O33' 1.501(12) .
P3 O32 1.543(4) .
P3 O2B 1.573(11) .
P3 O31 1.594(5) .
P3 O2B' 1.61(2) .
P3 O32' 1.663(11) .
P3 H31O 1.8025 .
O11 H11O 0.8639 .
O31 H31O 0.6196 .
O32 H32O 0.7988 .
O31' H31O 0.9833 .
O32' H32O 0.9737 .
O1W H1W1 0.8731 .
O1W H1W2 0.8439 .
O2W H2W1 0.8202 .
O2W H2W2 0.8641 .

loop_
_geom_hbond_atom_site_label_D
_geom_hbond_atom_site_label_H
_geom_hbond_atom_site_label_A
_geom_hbond_distance_DH
_geom_hbond_distance_HA
_geom_hbond_distance_DA
_geom_hbond_angle_DHA
_geom_hbond_site_symmetry_A
N1 H1N O21 1.01 1.69 2.662(5) 161.3 .
N4 H4N O33' 0.88 2.17 2.846(12) 133.3 1_655
N4 H4N O33 0.88 2.24 2.827(6) 123.9 1_655
N13 H13N O1 0.88 2.01 2.784(4) 146.4 3_666
N16 H16N O22 0.91(5) 1.86(5) 2.663(7) 146(4) .
N16 H16N O22' 0.91(5) 1.88(5) 2.714(17) 152(4) .
N19 H19N O33' 0.88 1.91 2.702(13) 148.2 .
N19 H19N O33 0.88 2.18 2.999(7) 154.3 .
N28 H28N O21 0.88 2.22 2.886(4) 132.1 .
O11 H11O O2 0.86 1.82 2.677(5) 171.2 .
O31 H31O O13 0.62 1.89 2.422(6) 143.7 1_455
O32 H32O O12 0.80 1.78 2.543(5) 158.8 2
O1W H1W1 O12' 0.87 1.75 2.49(2) 140.9 1_455
O1W H1W1 O12 0.87 2.24 3.110(7) 179.2 1_455
O1W H1W2 O31' 0.84 2.20 2.926(11) 144.4 .
O1W H1W2 O32 0.84 2.26 3.099(6) 177.7 .
O2W H2W1 O3 0.82 2.15 2.968(4) 177.9 4_565
O2W H2W2 O1W 0.86 2.08 2.947(6) 178.4 .

loop_
_geom_torsion_atom_site_label_1
_geom_torsion_atom_site_label_2
_geom_torsion_atom_site_label_3
_geom_torsion_atom_site_label_4
_geom_torsion
_geom_torsion_site_symmetry_1
_geom_torsion_site_symmetry_4
C30 N1 C2 C3 65.0(5) . .
C31 N1 C2 C3 -169.2(4) . .
N1 C2 C3 N4 61.2(5) . .
C2 C3 N4 C5 -103.0(5) . .
C3 N4 C5 O1 13.2(6) . .
C3 N4 C5 C6 -170.6(3) . .
O1 C5 C6 C7 100.8(5) . .
N4 C5 C6 C7 -75.5(5) . .
O1 C5 C6 C8 -75.8(5) . .
N4 C5 C6 C8 107.9(4) . .
C8 C6 C7 C11 0.6(6) . .
C5 C6 C7 C11 -176.1(3) . .
C7 C6 C8 C9 -2.1(5) . .
C5 C6 C8 C9 174.5(3) . .
C7 C6 C8 C20 173.5(3) . 3_666
C5 C6 C8 C20 -9.9(5) . 3_666
C6 C8 C9 C10 0.6(6) . .
C20 C8 C9 C10 -174.9(3) 3_666 .
C8 C9 C10 C11 2.5(6) . .
C8 C9 C10 C27 179.5(3) . 3_666
C6 C7 C11 C10 2.5(6) . .
C6 C7 C11 C12 -173.4(4) . .
C9 C10 C11 C7 -4.0(6) . .
C27 C10 C11 C7 179.1(3) 3_666 .
C9 C10 C11 C12 171.5(3) . .
C27 C10 C11 C12 -5.4(6) 3_666 .
C7 C11 C12 O2 62.0(5) . .
C10 C11 C12 O2 -113.6(4) . .
C7 C11 C12 N13 -115.5(4) . .
C10 C11 C12 N13 68.9(5) . .
O2 C12 N13 C14 13.8(6) . .
C11 C12 N13 C14 -168.9(3) . .
C12 N13 C14 C15 -123.7(4) . .
N13 C14 C15 N16 64.2(4) . .
C14 C15 N16 C32 71.3(4) . .
C14 C15 N16 C17 -164.8(3) . .
C32 N16 C17 C18 -174.3(3) . .
C15 N16 C17 C18 60.4(4) . .
N16 C17 C18 N19 46.5(5) . .
C17 C18 N19 C20 -118.8(4) . .
C18 N19 C20 O3 3.5(6) . .
C18 N19 C20 C8 -176.6(3) . 3_666
O4 C27 N28 C29 7.6(6) . .
C10 C27 N28 C29 -172.8(4) 3_666 .
C27 N28 C29 C30 92.1(5) . .
C2 N1 C30 C29 -169.9(4) . .
C31 N1 C30 C29 66.2(5) . .
N28 C29 C30 N1 68.0(5) . .
O11' P1 O1B P2 100.3(9) . .
O13 P1 O1B P2 -66.3(3) . .
O12' P1 O1B P2 -132.9(8) . .
O12 P1 O1B P2 168.0(3) . .
O13' P1 O1B P2 -22.9(8) . .
O11 P1 O1B P2 53.2(3) . .
O22 P2 O1B P1 -50.5(4) . .
O21 P2 O1B P1 87.6(3) . .
O2B' P2 O1B P1 -146.4(7) . .
O22' P2 O1B P1 -34.0(6) . .
O2B P2 O1B P1 -164.7(4) . .
O31' P3 O2B P2 -140.3(8) . .
O33 P3 O2B P2 27.3(8) . .
O33' P3 O2B P2 10.7(10) . .
O32 P3 O2B P2 157.1(5) . .
O31 P3 O2B P2 -97.4(7) . .
O2B' P3 O2B P2 -51(3) . .
O32' P3 O2B P2 112.6(8) . .
O22 P2 O2B P3 49.4(8) . .
O21 P2 O2B P3 -83.6(6) . .
O2B' P2 O2B P3 61(3) . .
O22' P2 O2B P3 48.2(11) . .
O1B P2 O2B P3 164.4(6) . .
O22 P2 O2B' P3 89.2(14) . .
O21 P2 O2B' P3 -39.8(17) . .
O22' P2 O2B' P3 89.3(16) . .
O1B P2 O2B' P3 -158.6(13) . .
O2B P2 O2B' P3 -80(4) . .
O31' P3 O2B' P2 -170.2(13) . .
O33 P3 O2B' P2 -19.1(17) . .
O33' P3 O2B' P2 -34.7(17) . .
O32 P3 O2B' P2 122.2(12) . .
O2B P3 O2B' P2 90(4) . .
O31 P3 O2B' P2 -135.4(15) . .
O32' P3 O2B' P2 73.7(15) . .
